data_7015636
loop_
_publ_author_name
'Di Nicola, C.'
'Garau, F.'
'Marchetti, F.'
'Monari, M.'
'Pandolfo, L.'
'Pettinari, C.'
'Venzo, A.'

_publ_section_title
;
 Synthesis, characterization, crystal structure and preliminary
 reactivity behaviour of new heteropolytopic ligands based on the
 1,3,5-triazine spacer and pyrazolyl, tris-pyrazolylmethyl and
 tris-pyrazolylethoxy bonding fragments.
;
_journal_issue 18
_journal_name_full 'Dalton transactions (Cambridge, England : 2003)'
_journal_page_first 4941
_journal_page_last 4953
_journal_paper_doi 10.1039/c0dt01787f
_journal_volume 40
_journal_year 2011
_chemical_formula_moiety '(C20 H24 N6 Ru 2+), (Cl -1), (O H -1), 2(H2 O)'
_chemical_formula_sum 'C20 H29 Cl N6 O3 Ru'
_chemical_formula_weight 538.01
_chemical_name_systematic
;
?
;
_space_group_IT_number 2
_symmetry_cell_setting triclinic
_symmetry_space_group_name_Hall '-P 1'
_symmetry_space_group_name_H-M 'P -1'
_atom_sites_solution_hydrogens geom
_atom_sites_solution_primary direct
_atom_sites_solution_secondary difmap
_audit_creation_method SHELXL-97
_cell_angle_alpha 64.7100(10)
_cell_angle_beta 87.8190(10)
_cell_angle_gamma 62.4560(10)
_cell_formula_units_Z 2
_cell_length_a 10.8075(10)
_cell_length_b 11.1046(11)
_cell_length_c 12.2293(15)
_cell_measurement_reflns_used 4133
_cell_measurement_temperature 293(2)
_cell_measurement_theta_max 24.67
_cell_measurement_theta_min 2.31
_cell_volume 1153.1(2)
_computing_cell_refinement SMART
_computing_data_collection SMART
_computing_data_reduction SAINT+
_computing_molecular_graphics 'SCHAKAL99 (Keller 1999)'
_computing_publication_material 'SHELXL-97 (Sheldrick, 1997)'
_computing_structure_refinement 'SHELXL-97 (Sheldrick, 1997)'
_computing_structure_solution 'SIR-97 (Giacovazzo, 1997)'
_diffrn_ambient_temperature 293(2)
_diffrn_measured_fraction_theta_full 0.972
_diffrn_measured_fraction_theta_max 0.972
_diffrn_measurement_device_type 'Bruker SMART Apex II CCD'
_diffrn_measurement_method 'phi and omega scans'
_diffrn_radiation_monochromator graphite
_diffrn_radiation_source 'fine-focus sealed tube'
_diffrn_radiation_type MoK\a
_diffrn_radiation_wavelength 0.71073
_diffrn_reflns_av_R_equivalents 0.0189
_diffrn_reflns_av_sigmaI/netI 0.0324
_diffrn_reflns_limit_h_max 13
_diffrn_reflns_limit_h_min -13
_diffrn_reflns_limit_k_max 14
_diffrn_reflns_limit_k_min -14
_diffrn_reflns_limit_l_max 15
_diffrn_reflns_limit_l_min -15
_diffrn_reflns_number 9892
_diffrn_reflns_theta_full 27.50
_diffrn_reflns_theta_max 27.50
_diffrn_reflns_theta_min 1.88
_exptl_absorpt_coefficient_mu 0.829
_exptl_absorpt_correction_T_max 0.856
_exptl_absorpt_correction_T_min 0.780
_exptl_absorpt_correction_type empirical
_exptl_absorpt_process_details SADABS
_exptl_crystal_colour orange
_exptl_crystal_density_diffrn 1.550
_exptl_crystal_density_method 'not measured'
_exptl_crystal_description block
_exptl_crystal_F_000 552
_exptl_crystal_size_max 0.30
_exptl_crystal_size_mid 0.25
_exptl_crystal_size_min 0.20
_refine_diff_density_max 1.704
_refine_diff_density_min -0.494
_refine_diff_density_rms 0.140
_refine_ls_extinction_method none
_refine_ls_goodness_of_fit_ref 1.140
_refine_ls_hydrogen_treatment mixed
_refine_ls_matrix_type full
_refine_ls_number_parameters 281
_refine_ls_number_reflns 5149
_refine_ls_number_restraints 3
_refine_ls_restrained_S_all 1.140
_refine_ls_R_factor_all 0.0435
_refine_ls_R_factor_gt 0.0398
_refine_ls_shift/su_max 0.001
_refine_ls_shift/su_mean 0.000
_refine_ls_structure_factor_coef Fsqd
_refine_ls_weighting_details 'calc w=1/[\s^2^(Fo^2^)+(0.0814P)^2^+1.0040P] where P=(Fo^2^+2Fc^2^)/3'
_refine_ls_weighting_scheme calc
_refine_ls_wR_factor_gt 0.1273
_refine_ls_wR_factor_ref 0.1298
_reflns_number_gt 4682
_reflns_number_total 5149
_reflns_threshold_expression >2\s(I)
_cod_data_source_file c0dt01787f.txt
_cod_data_source_block comp-10
_cod_depositor_comments
;
The following automatic conversions were performed:
'_symmetry_cell_setting' value 'Triclinic' changed to 'triclinic'
according to '/home/saulius/struct/CIF-dictionaries/cif_core.dic'
dictionary named 'cif_core.dic' version 2.4.1 from 2010-06-29.

Automatic conversion script
Id: cif_fix_enum 1555 2011-01-17 13:19:09Z saulius 
;
_cod_original_sg_symbol_H-M P-1
_cod_database_code 7015636

loop_
_symmetry_equiv_pos_as_xyz
'x, y, z'
'-x, -y, -z'

loop_
_atom_site_label
_atom_site_type_symbol
_atom_site_fract_x
_atom_site_fract_y
_atom_site_fract_z
_atom_site_U_iso_or_equiv
_atom_site_adp_type
_atom_site_occupancy
_atom_site_symmetry_multiplicity
_atom_site_calc_flag
_atom_site_refinement_flags
_atom_site_disorder_assembly
_atom_site_disorder_group
Ru1 Ru 0.74523(2) 0.08788(3) 0.28400(2) 0.02438(11) Uani 1 1 d . . .
N1 N 0.9334(3) 0.0243(3) 0.2136(3) 0.0313(6) Uani 1 1 d . . .
N2 N 0.9604(3) 0.1334(3) 0.1284(3) 0.0319(6) Uani 1 1 d . . .
N3 N 0.6521(3) 0.2520(3) 0.0970(3) 0.0285(6) Uani 1 1 d . . .
N4 N 0.7233(3) 0.3214(3) 0.0270(2) 0.0287(6) Uani 1 1 d . . .
N5 N 0.7852(3) 0.2580(3) 0.2818(3) 0.0288(6) Uani 1 1 d . . .
N6 N 0.8334(3) 0.3304(3) 0.1843(3) 0.0304(6) Uani 1 1 d . . .
C4 C 0.5358(4) 0.3029(4) 0.0187(3) 0.0322(7) Uani 1 1 d . . .
H4 H 0.4655 0.2760 0.0407 0.039 Uiso 1 1 calc R . .
C5 C 0.5341(4) 0.4012(4) -0.0998(3) 0.0348(7) Uani 1 1 d . . .
H5 H 0.4651 0.4500 -0.1701 0.042 Uiso 1 1 calc R . .
C6 C 0.6547(4) 0.4117(4) -0.0922(3) 0.0345(7) Uani 1 1 d . . .
H6 H 0.6835 0.4696 -0.1565 0.041 Uiso 1 1 calc R . .
C9 C 0.8542(4) 0.4357(4) 0.1961(4) 0.0371(8) Uani 1 1 d . . .
H9 H 0.8870 0.4979 0.1412 0.045 Uiso 1 1 calc R . .
C8 C 0.8169(5) 0.4319(5) 0.3060(4) 0.0425(9) Uani 1 1 d . . .
H8 H 0.8199 0.4909 0.3406 0.051 Uiso 1 1 calc R . .
C7 C 0.7738(4) 0.3223(4) 0.3549(3) 0.0363(8) Uani 1 1 d . . .
H7 H 0.7415 0.2972 0.4287 0.044 Uiso 1 1 calc R . .
C3 C 1.0854(4) 0.0710(5) 0.0956(4) 0.0412(9) Uani 1 1 d . . .
H3 H 1.1250 0.1235 0.0390 0.049 Uiso 1 1 calc R . .
C2 C 1.1435(4) -0.0839(5) 0.1606(5) 0.0485(10) Uani 1 1 d . . .
H2 H 1.2300 -0.1577 0.1571 0.058 Uiso 1 1 calc R . .
C1 C 1.0470(4) -0.1098(4) 0.2335(4) 0.0401(8) Uani 1 1 d . . .
H1 H 1.0595 -0.2058 0.2879 0.048 Uiso 1 1 calc R . .
C16 C 0.8084(6) -0.0060(6) 0.5904(4) 0.0570(12) Uani 1 1 d . . .
H16A H 0.8062 -0.0796 0.6679 0.086 Uiso 1 1 calc R . .
H16B H 0.7532 0.0948 0.5834 0.086 Uiso 1 1 calc R . .
H16C H 0.9050 -0.0285 0.5861 0.086 Uiso 1 1 calc R . .
C12 C 0.7470(4) -0.0132(5) 0.4868(3) 0.0388(8) Uani 1 1 d . . .
C13 C 0.8298(4) -0.1296(4) 0.4552(3) 0.0389(8) Uani 1 1 d . . .
H13 H 0.9237 -0.1993 0.4969 0.047 Uiso 1 1 calc R . .
C14 C 0.7738(4) -0.1439(4) 0.3609(3) 0.0359(8) Uani 1 1 d . . .
H14 H 0.8315 -0.2231 0.3424 0.043 Uiso 1 1 calc R . .
C15 C 0.6327(4) -0.0403(4) 0.2951(3) 0.0308(7) Uani 1 1 d . . .
C10 C 0.5483(4) 0.0825(4) 0.3252(3) 0.0318(7) Uani 1 1 d . . .
H10 H 0.4550 0.1539 0.2824 0.038 Uiso 1 1 calc R . .
C11 C 0.6045(4) 0.0957(5) 0.4176(3) 0.0363(8) Uani 1 1 d . . .
H11 H 0.5486 0.1767 0.4346 0.044 Uiso 1 1 calc R . .
C17 C 0.5717(4) -0.0577(4) 0.1967(4) 0.0375(8) Uani 1 1 d . . .
H17 H 0.4901 0.0421 0.1420 0.045 Uiso 1 1 calc R . .
C18 C 0.5169(6) -0.1698(7) 0.2593(6) 0.0643(14) Uani 1 1 d . . .
H18A H 0.4897 -0.1929 0.2000 0.096 Uiso 1 1 calc R . .
H18B H 0.4358 -0.1248 0.2923 0.096 Uiso 1 1 calc R . .
H18C H 0.5905 -0.2624 0.3249 0.096 Uiso 1 1 calc R . .
C19 C 0.6778(6) -0.1059(6) 0.1185(5) 0.0546(11) Uani 1 1 d . . .
H19A H 0.7134 -0.0355 0.0843 0.082 Uiso 1 1 calc R . .
H19B H 0.6316 -0.1057 0.0528 0.082 Uiso 1 1 calc R . .
H19C H 0.7554 -0.2070 0.1689 0.082 Uiso 1 1 calc R . .
C20 C 0.8557(4) 0.2917(4) 0.0840(3) 0.0300(7) Uani 1 1 d . . .
H20 H 0.8896 0.3551 0.0225 0.036 Uiso 1 1 calc R . .
Cl1 Cl 0.20783(11) 0.31020(13) 0.11711(10) 0.0500(3) Uani 1 1 d . . .
O1 O 0.1001(3) 0.5235(2) 0.4391(2) 0.0319(5) Uani 1 1 d D . .
H1A H 0.1246(3) 0.5822(3) 0.3844(2) 0.038 Uiso 1 1 d D . .
O2W O 0.4296(3) 0.4655(3) 0.4270(2) 0.0618(9) Uani 1 1 d R . .
H2W H 0.5041 0.3871 0.5016 0.074 Uiso 1 1 d R . .
H21W H 0.4181 0.3987 0.4005 0.074 Uiso 1 1 d R . .
O3W O 0.0491(3) 0.5924(3) 0.1681(2) 0.0619(9) Uani 1 1 d RD . .
H3W H 0.0972 0.5043 0.1731 0.074 Uiso 1 1 d RD . .
H31W H 0.0423 0.5805 0.2404 0.074 Uiso 1 1 d RD . .

loop_
_atom_site_aniso_label
_atom_site_aniso_U_11
_atom_site_aniso_U_22
_atom_site_aniso_U_33
_atom_site_aniso_U_23
_atom_site_aniso_U_13
_atom_site_aniso_U_12
Ru1 0.02300(16) 0.02466(16) 0.02283(16) -0.00871(11) 0.00446(10) -0.01186(11)
N1 0.0295(14) 0.0305(14) 0.0343(15) -0.0149(12) 0.0065(12) -0.0151(12)
N2 0.0272(14) 0.0347(15) 0.0338(15) -0.0150(13) 0.0098(12) -0.0162(12)
N3 0.0270(13) 0.0279(13) 0.0274(13) -0.0098(11) 0.0059(11) -0.0140(11)
N4 0.0304(14) 0.0298(13) 0.0244(13) -0.0099(11) 0.0054(11) -0.0160(12)
N5 0.0316(14) 0.0295(14) 0.0265(13) -0.0125(11) 0.0060(11) -0.0165(12)
N6 0.0335(15) 0.0317(14) 0.0295(14) -0.0129(12) 0.0081(11) -0.0201(12)
C4 0.0261(16) 0.0305(16) 0.0369(18) -0.0145(14) 0.0010(13) -0.0122(13)
C5 0.0324(17) 0.0315(17) 0.0306(17) -0.0127(14) -0.0009(14) -0.0095(14)
C6 0.0397(19) 0.0319(17) 0.0242(15) -0.0100(14) 0.0045(14) -0.0145(15)
C9 0.0370(19) 0.0324(17) 0.044(2) -0.0157(16) 0.0026(16) -0.0203(15)
C8 0.048(2) 0.0367(19) 0.046(2) -0.0219(17) 0.0007(17) -0.0202(17)
C7 0.0397(19) 0.0348(17) 0.0320(17) -0.0166(15) 0.0035(15) -0.0154(15)
C3 0.0338(18) 0.055(2) 0.052(2) -0.035(2) 0.0226(17) -0.0275(18)
C2 0.0326(19) 0.053(2) 0.074(3) -0.043(2) 0.0225(19) -0.0196(18)
C1 0.0300(18) 0.0341(18) 0.055(2) -0.0234(18) 0.0075(16) -0.0121(15)
C16 0.074(3) 0.075(3) 0.0278(19) -0.017(2) 0.005(2) -0.048(3)
C12 0.049(2) 0.047(2) 0.0214(15) -0.0081(15) 0.0073(15) -0.0322(19)
C13 0.0369(19) 0.0354(18) 0.0321(18) -0.0034(15) -0.0029(15) -0.0190(16)
C14 0.0355(18) 0.0247(16) 0.0384(19) -0.0061(14) 0.0063(15) -0.0156(14)
C15 0.0328(17) 0.0311(16) 0.0308(16) -0.0109(14) 0.0082(13) -0.0206(14)
C10 0.0262(16) 0.0342(17) 0.0341(17) -0.0133(14) 0.0123(13) -0.0169(14)
C11 0.0403(19) 0.044(2) 0.0306(17) -0.0183(15) 0.0178(15) -0.0250(17)
C17 0.0364(19) 0.0371(18) 0.043(2) -0.0196(16) 0.0063(15) -0.0198(16)
C18 0.070(3) 0.073(3) 0.092(4) -0.050(3) 0.033(3) -0.056(3)
C19 0.060(3) 0.071(3) 0.057(3) -0.044(3) 0.021(2) -0.037(2)
C20 0.0301(16) 0.0324(16) 0.0300(16) -0.0132(14) 0.0093(13) -0.0186(14)
Cl1 0.0416(5) 0.0525(6) 0.0476(6) -0.0165(5) 0.0067(4) -0.0230(5)
O1 0.0378(13) 0.0175(10) 0.0248(11) -0.0102(9) -0.0050(9) -0.0009(9)
O2W 0.0404(16) 0.065(2) 0.0554(19) -0.0097(16) 0.0170(14) -0.0243(16)
O3W 0.076(2) 0.064(2) 0.0521(19) -0.0211(17) 0.0164(17) -0.0439(19)

loop_
_atom_type_symbol
_atom_type_description
_atom_type_scat_dispersion_real
_atom_type_scat_dispersion_imag
_atom_type_scat_source
C C 0.0033 0.0016 'International Tables Vol C Tables 4.2.6.8 and 6.1.1.4'
H H 0.0000 0.0000 'International Tables Vol C Tables 4.2.6.8 and 6.1.1.4'
Cl Cl 0.1484 0.1585 'International Tables Vol C Tables 4.2.6.8 and 6.1.1.4'
N N 0.0061 0.0033 'International Tables Vol C Tables 4.2.6.8 and 6.1.1.4'
O O 0.0106 0.0060 'International Tables Vol C Tables 4.2.6.8 and 6.1.1.4'
Ru Ru -1.2594 0.8363 'International Tables Vol C Tables 4.2.6.8 and 6.1.1.4'

loop_
_geom_angle_atom_site_label_1
_geom_angle_atom_site_label_2
_geom_angle_atom_site_label_3
_geom_angle
_geom_angle_site_symmetry_1
_geom_angle_site_symmetry_3
_geom_angle_publ_flag
N1 Ru1 N5 83.55(11) . . ?
N1 Ru1 N3 82.88(11) . . ?
N5 Ru1 N3 81.61(11) . . ?
N1 Ru1 C10 152.80(13) . . ?
N5 Ru1 C10 122.69(12) . . ?
N3 Ru1 C10 93.31(12) . . ?
N1 Ru1 C11 159.86(14) . . ?
N5 Ru1 C11 96.23(13) . . ?
N3 Ru1 C11 117.08(13) . . ?
C10 Ru1 C11 37.12(14) . . ?
N1 Ru1 C14 91.97(13) . . ?
N5 Ru1 C14 154.68(13) . . ?
N3 Ru1 C14 122.67(13) . . ?
C10 Ru1 C14 67.43(13) . . ?
C11 Ru1 C14 79.61(15) . . ?
N1 Ru1 C13 95.20(13) . . ?
N5 Ru1 C13 117.65(13) . . ?
N3 Ru1 C13 160.41(13) . . ?
C10 Ru1 C13 79.47(14) . . ?
C11 Ru1 C13 66.98(15) . . ?
C14 Ru1 C13 37.75(14) . . ?
N1 Ru1 C15 115.18(12) . . ?
N5 Ru1 C15 160.67(13) . . ?
N3 Ru1 C15 95.43(12) . . ?
C10 Ru1 C15 38.13(13) . . ?
C11 Ru1 C15 67.98(14) . . ?
C14 Ru1 C15 37.08(13) . . ?
C13 Ru1 C15 67.64(13) . . ?
N1 Ru1 C12 122.14(14) . . ?
N5 Ru1 C12 94.03(13) . . ?
N3 Ru1 C12 154.15(14) . . ?
C10 Ru1 C12 67.54(14) . . ?
C11 Ru1 C12 37.72(15) . . ?
C14 Ru1 C12 67.33(15) . . ?
C13 Ru1 C12 36.65(15) . . ?
C15 Ru1 C12 80.27(13) . . ?
C1 N1 N2 104.8(3) . . ?
C1 N1 Ru1 134.7(3) . . ?
N2 N1 Ru1 120.5(2) . . ?
C3 N2 N1 111.8(3) . . ?
C3 N2 C20 129.4(3) . . ?
N1 N2 C20 118.8(3) . . ?
C4 N3 N4 104.8(3) . . ?
C4 N3 Ru1 135.3(2) . . ?
N4 N3 Ru1 119.6(2) . . ?
C6 N4 N3 111.6(3) . . ?
C6 N4 C20 129.0(3) . . ?
N3 N4 C20 119.4(3) . . ?
C7 N5 N6 104.8(3) . . ?
C7 N5 Ru1 136.2(3) . . ?
N6 N5 Ru1 119.0(2) . . ?
C9 N6 N5 112.2(3) . . ?
C9 N6 C20 127.5(3) . . ?
N5 N6 C20 120.3(3) . . ?
N3 C4 C5 111.0(3) . . ?
N3 C4 H4 124.5 . . ?
C5 C4 H4 124.5 . . ?
C6 C5 C4 106.0(3) . . ?
C6 C5 H5 127.0 . . ?
C4 C5 H5 127.0 . . ?
N4 C6 C5 106.6(3) . . ?
N4 C6 H6 126.7 . . ?
C5 C6 H6 126.7 . . ?
N6 C9 C8 105.9(3) . . ?
N6 C9 H9 127.0 . . ?
C8 C9 H9 127.0 . . ?
C9 C8 C7 106.2(3) . . ?
C9 C8 H8 126.9 . . ?
C7 C8 H8 126.9 . . ?
N5 C7 C8 110.9(3) . . ?
N5 C7 H7 124.6 . . ?
C8 C7 H7 124.6 . . ?
N2 C3 C2 107.1(3) . . ?
N2 C3 H3 126.4 . . ?
C2 C3 H3 126.4 . . ?
C3 C2 C1 106.2(3) . . ?
C3 C2 H2 126.9 . . ?
C1 C2 H2 126.9 . . ?
N1 C1 C2 110.2(4) . . ?
N1 C1 H1 124.9 . . ?
C2 C1 H1 124.9 . . ?
C12 C16 H16A 109.5 . . ?
C12 C16 H16B 109.5 . . ?
H16A C16 H16B 109.5 . . ?
C12 C16 H16C 109.5 . . ?
H16A C16 H16C 109.5 . . ?
H16B C16 H16C 109.5 . . ?
C13 C12 C11 117.8(3) . . ?
C13 C12 C16 119.8(4) . . ?
C11 C12 C16 122.4(4) . . ?
C13 C12 Ru1 70.1(2) . . ?
C11 C12 Ru1 69.28(19) . . ?
C16 C12 Ru1 132.3(3) . . ?
C12 C13 C14 121.5(3) . . ?
C12 C13 Ru1 73.2(2) . . ?
C14 C13 Ru1 71.0(2) . . ?
C12 C13 H13 119.2 . . ?
C14 C13 H13 119.2 . . ?
Ru1 C13 H13 128.9 . . ?
C15 C14 C13 121.1(4) . . ?
C15 C14 Ru1 72.56(19) . . ?
C13 C14 Ru1 71.2(2) . . ?
C15 C14 H14 119.5 . . ?
C13 C14 H14 119.5 . . ?
Ru1 C14 H14 129.2 . . ?
C14 C15 C10 117.5(3) . . ?
C14 C15 C17 121.1(3) . . ?
C10 C15 C17 121.4(3) . . ?
C14 C15 Ru1 70.36(19) . . ?
C10 C15 Ru1 69.65(19) . . ?
C17 C15 Ru1 131.4(2) . . ?
C11 C10 C15 120.9(3) . . ?
C11 C10 Ru1 71.4(2) . . ?
C15 C10 Ru1 72.23(18) . . ?
C11 C10 H10 119.5 . . ?
C15 C10 H10 119.5 . . ?
Ru1 C10 H10 129.3 . . ?
C10 C11 C12 121.2(4) . . ?
C10 C11 Ru1 71.46(19) . . ?
C12 C11 Ru1 73.0(2) . . ?
C10 C11 H11 119.4 . . ?
C12 C11 H11 119.4 . . ?
Ru1 C11 H11 128.4 . . ?
C15 C17 C19 112.7(3) . . ?
C15 C17 C18 108.4(4) . . ?
C19 C17 C18 112.1(4) . . ?
C15 C17 H17 107.8 . . ?
C19 C17 H17 107.8 . . ?
C18 C17 H17 107.8 . . ?
C17 C18 H18A 109.5 . . ?
C17 C18 H18B 109.5 . . ?
H18A C18 H18B 109.5 . . ?
C17 C18 H18C 109.5 . . ?
H18A C18 H18C 109.5 . . ?
H18B C18 H18C 109.5 . . ?
C17 C19 H19A 109.5 . . ?
C17 C19 H19B 109.5 . . ?
H19A C19 H19B 109.5 . . ?
C17 C19 H19C 109.5 . . ?
H19A C19 H19C 109.5 . . ?
H19B C19 H19C 109.5 . . ?
N2 C20 N6 110.2(3) . . ?
N2 C20 N4 109.8(3) . . ?
N6 C20 N4 109.8(3) . . ?
N2 C20 H20 109.0 . . ?
N6 C20 H20 109.0 . . ?
N4 C20 H20 109.0 . . ?
H2W O2W H21W 99.5 . . ?
H3W O3W H31W 107.1 . . ?

loop_
_geom_bond_atom_site_label_1
_geom_bond_atom_site_label_2
_geom_bond_distance
_geom_bond_site_symmetry_2
_geom_bond_publ_flag
Ru1 N1 2.105(3) . ?
Ru1 N5 2.114(3) . ?
Ru1 N3 2.117(3) . ?
Ru1 C10 2.191(3) . ?
Ru1 C11 2.190(3) . ?
Ru1 C14 2.196(3) . ?
Ru1 C13 2.199(4) . ?
Ru1 C15 2.225(3) . ?
Ru1 C12 2.239(3) . ?
N1 C1 1.344(5) . ?
N1 N2 1.366(4) . ?
N2 C3 1.340(5) . ?
N2 C20 1.434(4) . ?
N3 C4 1.337(4) . ?
N3 N4 1.362(4) . ?
N4 C6 1.351(4) . ?
N4 C20 1.444(4) . ?
N5 C7 1.335(4) . ?
N5 N6 1.364(4) . ?
N6 C9 1.352(4) . ?
N6 C20 1.441(4) . ?
C4 C5 1.386(5) . ?
C4 H4 0.9300 . ?
C5 C6 1.371(5) . ?
C5 H5 0.9300 . ?
C6 H6 0.9300 . ?
C9 C8 1.378(6) . ?
C9 H9 0.9300 . ?
C8 C7 1.392(6) . ?
C8 H8 0.9300 . ?
C7 H7 0.9300 . ?
C3 C2 1.362(6) . ?
C3 H3 0.9300 . ?
C2 C1 1.398(6) . ?
C2 H2 0.9300 . ?
C1 H1 0.9300 . ?
C16 C12 1.501(5) . ?
C16 H16A 0.9600 . ?
C16 H16B 0.9600 . ?
C16 H16C 0.9600 . ?
C12 C13 1.396(6) . ?
C12 C11 1.433(6) . ?
C13 C14 1.422(5) . ?
C13 H13 0.9300 . ?
C14 C15 1.406(5) . ?
C14 H14 0.9300 . ?
C15 C10 1.443(5) . ?
C15 C17 1.515(5) . ?
C10 C11 1.394(5) . ?
C10 H10 0.9300 . ?
C11 H11 0.9300 . ?
C17 C19 1.517(6) . ?
C17 C18 1.523(6) . ?
C17 H17 0.9800 . ?
C18 H18A 0.9600 . ?
C18 H18B 0.9600 . ?
C18 H18C 0.9600 . ?
C19 H19A 0.9600 . ?
C19 H19B 0.9600 . ?
C19 H19C 0.9600 . ?
C20 H20 0.9800 . ?
O1 H1A 0.846(3) . ?
O2W H2W 0.9830 . ?
O2W H21W 0.9829 . ?
O3W H3W 0.8441 . ?
O3W H31W 0.8415 . ?
